data_7158479
loop_
_publ_author_name
'Mahato, Shreya'
'Rawal, Parveen'
'Devadkar, Ajitrao Kisan'
'Joshi, Mayank'
'Roy Choudhury, Angshuman'
'Biswas, Bhaskar'
'Gupta, Puneet'
'Panda, Tarun K.'

_publ_section_title
;
 Hydroboration and reductive amination of ketones and aldehydes with HBpin
 by a bench stable Pd(II)-catalyst.
;
_journal_issue 5
_journal_name_full 'Organic &amp; biomolecular chemistry'
_journal_page_first 1103
_journal_page_last 1111
_journal_paper_doi 10.1039/d1ob02339j
_journal_volume 20
_journal_year 2022
_chemical_formula_moiety 'C20 H14 N2 O2 Pd'
_chemical_formula_sum 'C20 H14 N2 O2 Pd'
_chemical_formula_weight 420.73
_space_group_crystal_system orthorhombic
_space_group_IT_number 19
_space_group_name_Hall 'P 2ac 2ab'
_space_group_name_H-M_alt 'P 21 21 21'
_atom_sites_solution_hydrogens geom
_atom_sites_solution_primary dual
_audit_creation_date 2019-10-21
_audit_creation_method
;
Olex2 1.2
(compiled 2018.05.29 svn.r3508 for OlexSys, GUI svn.r5506)
;
_audit_update_record
;
2021-10-19 deposited with the CCDC.	2022-01-07 downloaded from the CCDC.
;
_cell_angle_alpha 90
_cell_angle_beta 90
_cell_angle_gamma 90
_cell_formula_units_Z 4
_cell_length_a 5.3533(4)
_cell_length_b 16.8012(8)
_cell_length_c 17.7277(12)
_cell_measurement_reflns_used 1958
_cell_measurement_temperature 298.0(2)
_cell_measurement_theta_max 23.5700
_cell_measurement_theta_min 2.6030
_cell_volume 1594.46(18)
_computing_cell_refinement 'CrysAlisPro 1.171.39.35c (Rigaku OD, 2017)'
_computing_data_collection 'CrysAlisPro 1.171.39.35c (Rigaku OD, 2017)'
_computing_data_reduction 'CrysAlisPro 1.171.39.35c (Rigaku OD, 2017)'
_computing_molecular_graphics 'Olex2 (Dolomanov et al., 2009)'
_computing_publication_material 'Olex2 (Dolomanov et al., 2009)'
_computing_structure_refinement 'ShelXL (Sheldrick, 2015)'
_computing_structure_solution 'ShelXT (Sheldrick, 2015)'
_diffrn_ambient_temperature 298.0(2)
_diffrn_detector 'CCD plate'
_diffrn_measured_fraction_theta_full 0.998
_diffrn_measured_fraction_theta_max 0.956
_diffrn_measurement_details
;
List of Runs (angles in degrees, time in seconds):

  # Type    Start    End  Width  t~exp~   \w     \q     \k     \f   Frames
#--------------------------------------------------------------------------
  1  \w    -69.00 118.20   0.30   30.00    --   29.89  54.00 -30.00  624
  2  \w     14.00  39.80   0.30   30.00    --   29.89  54.00 -30.00   86
  3  \w    -69.00  65.10   0.30   30.00    --   29.89  54.00  30.00  447
;
_diffrn_measurement_device 'two-circle diffractometer'
_diffrn_measurement_device_type 'XtaLAB Mini (ROW)'
_diffrn_measurement_method '\w scans'
_diffrn_orient_matrix_type 'CrysAlisPro convention (1999,Acta A55,543-557)'
_diffrn_orient_matrix_UB_11 0.0311455000
_diffrn_orient_matrix_UB_12 0.0386684000
_diffrn_orient_matrix_UB_13 0.0130107000
_diffrn_orient_matrix_UB_21 0.0161678000
_diffrn_orient_matrix_UB_22 -0.0151706000
_diffrn_orient_matrix_UB_23 0.0369997000
_diffrn_orient_matrix_UB_31 0.1277791000
_diffrn_orient_matrix_UB_32 -0.0075460000
_diffrn_orient_matrix_UB_33 -0.0078916000
_diffrn_radiation_monochromator graphite
_diffrn_radiation_probe x-ray
_diffrn_radiation_type MoK\a
_diffrn_radiation_wavelength 0.71073
_diffrn_reflns_av_R_equivalents 0.0923
_diffrn_reflns_av_unetI/netI 0.1666
_diffrn_reflns_Laue_measured_fraction_full 0.998
_diffrn_reflns_Laue_measured_fraction_max 0.956
_diffrn_reflns_limit_h_max 6
_diffrn_reflns_limit_h_min -7
_diffrn_reflns_limit_k_max 10
_diffrn_reflns_limit_k_min -25
_diffrn_reflns_limit_l_max 23
_diffrn_reflns_limit_l_min -25
_diffrn_reflns_number 13717
_diffrn_reflns_point_group_measured_fraction_full 0.997
_diffrn_reflns_point_group_measured_fraction_max 0.931
_diffrn_reflns_theta_full 25.242
_diffrn_reflns_theta_max 32.763
_diffrn_reflns_theta_min 2.598
_diffrn_source 'fine-focus sealed X-ray tube'
_diffrn_source_type 'Rigaku (Mo) X-ray Source'
_exptl_absorpt_coefficient_mu 1.180
_exptl_absorpt_correction_T_max 1.00000
_exptl_absorpt_correction_T_min 0.27886
_exptl_absorpt_correction_type multi-scan
_exptl_absorpt_process_details
;
CrysAlisPro 1.171.39.35c (Rigaku Oxford Diffraction, 2017)
Empirical absorption correction using spherical harmonics,
 implemented in SCALE3 ABSPACK scaling algorithm.
;
_exptl_crystal_colour 'clear light yellow'
_exptl_crystal_colour_lustre clear
_exptl_crystal_colour_modifier light
_exptl_crystal_colour_primary yellow
_exptl_crystal_density_diffrn 1.753
_exptl_crystal_description needle
_exptl_crystal_F_000 840
_exptl_crystal_size_max 0.25
_exptl_crystal_size_mid 0.1
_exptl_crystal_size_min 0.09
_refine_diff_density_max 1.213
_refine_diff_density_min -0.996
_refine_diff_density_rms 0.122
_refine_ls_abs_structure_details
;
 Flack x determined using 554 quotients [(I+)-(I-)]/[(I+)+(I-)]
 (Parsons, Flack and Wagner, Acta Cryst. B69 (2013) 249-259).
;
_refine_ls_abs_structure_Flack -0.05(5)
_refine_ls_extinction_method none
_refine_ls_goodness_of_fit_ref 0.971
_refine_ls_hydrogen_treatment constr
_refine_ls_matrix_type full
_refine_ls_number_parameters 226
_refine_ls_number_reflns 5493
_refine_ls_number_restraints 0
_refine_ls_restrained_S_all 0.971
_refine_ls_R_factor_all 0.1902
_refine_ls_R_factor_gt 0.0698
_refine_ls_shift/su_max 0.000
_refine_ls_shift/su_mean 0.000
_refine_ls_structure_factor_coef Fsqd
_refine_ls_weighting_details 'w=1/[\s^2^(Fo^2^)+(0.0532P)^2^] where P=(Fo^2^+2Fc^2^)/3'
_refine_ls_weighting_scheme calc
_refine_ls_wR_factor_gt 0.1318
_refine_ls_wR_factor_ref 0.1852
_reflns_Friedel_coverage 0.703
_reflns_Friedel_fraction_full 0.996
_reflns_Friedel_fraction_max 0.898
_reflns_number_gt 2352
_reflns_number_total 5493
_reflns_threshold_expression 'I > 2\s(I)'
_cod_data_source_file d1ob02339j2.cif
_cod_data_source_block ml1_pd_rt
_cod_depositor_comments 'Adding full bibliography for 7158479.cif.'
_cod_database_code 7158479
_shelx_shelxl_version_number 2017/1
_shelx_space_group_comment
;
The symmetry employed for this shelxl refinement is uniquely defined
by the following loop, which should always be used as a source of
symmetry information in preference to the above space-group names.
They are only intended as comments.
;
_reflns_odcompleteness_completeness 99.71
_reflns_odcompleteness_iscentric 1
_reflns_odcompleteness_theta 25.30
_olex2_refinement_description
;
1. Fixed Uiso
 At 1.2 times of:
  All C(H) groups
2.a Aromatic/amide H refined with riding coordinates:
 C14(H14), C7(H7), C16(H16), C2(H2), C12(H12), C9(H9), C4(H4), C19(H19),
 C11(H11), C17(H17), C5(H5), C18(H18), C3(H3), C10(H10)
;
_olex2_submission_special_instructions 'No special instructions were received'
_oxdiff_exptl_absorpt_empirical_details
;
Empirical correction (ABSPACK) includes:
- Absorption correction using spherical harmonics
- Frame scaling
;
_oxdiff_exptl_absorpt_empirical_full_max 2.192
_oxdiff_exptl_absorpt_empirical_full_min 0.660

loop_
_space_group_symop_operation_xyz
'x, y, z'
'-x+1/2, -y, z+1/2'
'-x, y+1/2, -z+1/2'
'x+1/2, -y+1/2, -z'

loop_
_atom_site_label
_atom_site_type_symbol
_atom_site_fract_x
_atom_site_fract_y
_atom_site_fract_z
_atom_site_U_iso_or_equiv
_atom_site_adp_type
_atom_site_occupancy
_atom_site_site_symmetry_order
_atom_site_calc_flag
_atom_site_refinement_flags_posn
_atom_site_refinement_flags_adp
_atom_site_refinement_flags_occupancy
_atom_site_disorder_assembly
_atom_site_disorder_group
Pd1 Pd 0.34296(18) 0.71552(5) 0.30825(5) 0.0507(3) Uani 1 1 d . . . . .
O2 O 0.3534(18) 0.6121(4) 0.3616(4) 0.057(2) Uani 1 1 d . . . . .
O1 O 0.0452(17) 0.6741(4) 0.2534(4) 0.056(2) Uani 1 1 d . . . . .
N1 N 0.342(2) 0.8177(4) 0.2540(5) 0.048(2) Uani 1 1 d . . . . .
N2 N 0.632(2) 0.7591(5) 0.3608(5) 0.047(2) Uani 1 1 d . . . . .
C1 C -0.064(2) 0.7106(6) 0.1969(6) 0.047(2) Uani 1 1 d . . . . .
C15 C 0.728(2) 0.6392(6) 0.4341(6) 0.045(3) Uani 1 1 d . . . . .
C8 C 0.539(2) 0.8683(6) 0.2797(6) 0.046(3) Uani 1 1 d . . . . .
C14 C 0.770(2) 0.7206(7) 0.4083(6) 0.054(3) Uani 1 1 d . . . . .
H14 H 0.907955 0.747155 0.427751 0.065 Uiso 1 1 calc R . . . .
C6 C 0.007(2) 0.7863(7) 0.1687(5) 0.050(3) Uani 1 1 d . . . . .
C20 C 0.525(3) 0.5922(6) 0.4085(6) 0.052(3) Uani 1 1 d . . . . .
C13 C 0.691(2) 0.8390(6) 0.3364(6) 0.049(3) Uani 1 1 d . . . . .
C7 C 0.201(2) 0.8335(6) 0.1977(7) 0.052(3) Uani 1 1 d . . . . .
H7 H 0.230145 0.881648 0.173288 0.062 Uiso 1 1 calc R . . . .
C16 C 0.903(2) 0.6098(6) 0.4844(7) 0.056(3) Uani 1 1 d . . . . .
H16 H 1.035788 0.641979 0.499254 0.067 Uiso 1 1 calc R . . . .
C2 C -0.265(3) 0.6705(7) 0.1625(8) 0.064(4) Uani 1 1 d . . . . .
H2 H -0.312939 0.621049 0.181190 0.077 Uiso 1 1 calc R . . . .
C12 C 0.887(3) 0.8854(6) 0.3643(6) 0.056(3) Uani 1 1 d . . . . .
H12 H 0.992668 0.865689 0.401596 0.067 Uiso 1 1 calc R . . . .
C9 C 0.578(3) 0.9467(7) 0.2529(7) 0.058(3) Uani 1 1 d . . . . .
H9 H 0.472587 0.968400 0.216486 0.069 Uiso 1 1 calc R . . . .
C4 C -0.322(3) 0.7766(7) 0.0729(7) 0.062(3) Uani 1 1 d . . . . .
H4 H -0.404393 0.798544 0.031597 0.074 Uiso 1 1 calc R . . . .
C19 C 0.517(3) 0.5133(6) 0.4395(6) 0.057(3) Uani 1 1 d . . . . .
H19 H 0.388999 0.479515 0.424119 0.069 Uiso 1 1 calc R . . . .
C11 C 0.922(3) 0.9601(7) 0.3358(7) 0.063(4) Uani 1 1 d . . . . .
H11 H 1.052770 0.990971 0.354404 0.075 Uiso 1 1 calc R . . . .
C17 C 0.884(3) 0.5331(7) 0.5131(8) 0.066(4) Uani 1 1 d . . . . .
H17 H 1.001545 0.513652 0.547145 0.079 Uiso 1 1 calc R . . . .
C5 C -0.130(3) 0.8160(7) 0.1067(7) 0.065(4) Uani 1 1 d . . . . .
H5 H -0.085218 0.865562 0.087581 0.078 Uiso 1 1 calc R . . . .
C18 C 0.684(3) 0.4860(7) 0.4894(7) 0.066(4) Uani 1 1 d . . . . .
H18 H 0.666139 0.434843 0.508612 0.079 Uiso 1 1 calc R . . . .
C3 C -0.394(2) 0.7024(7) 0.1017(7) 0.059(3) Uani 1 1 d . . . . .
H3 H -0.526858 0.674761 0.080352 0.070 Uiso 1 1 calc R . . . .
C10 C 0.775(3) 0.9905(7) 0.2819(7) 0.064(4) Uani 1 1 d . . . . .
H10 H 0.805376 1.041517 0.263688 0.077 Uiso 1 1 calc R . . . .

loop_
_atom_site_aniso_label
_atom_site_aniso_U_11
_atom_site_aniso_U_22
_atom_site_aniso_U_33
_atom_site_aniso_U_23
_atom_site_aniso_U_13
_atom_site_aniso_U_12
Pd1 0.0574(5) 0.0359(3) 0.0586(5) -0.0006(4) -0.0016(5) 0.0029(4)
O2 0.068(5) 0.045(4) 0.058(5) 0.009(3) -0.023(5) -0.002(5)
O1 0.064(6) 0.038(4) 0.065(5) -0.006(4) -0.003(5) 0.006(4)
N1 0.060(6) 0.033(4) 0.052(5) -0.001(4) 0.002(6) 0.002(5)
N2 0.057(6) 0.038(4) 0.047(5) -0.001(4) 0.000(5) -0.005(5)
C1 0.051(6) 0.042(5) 0.050(6) -0.006(6) -0.005(6) 0.009(5)
C15 0.047(6) 0.045(5) 0.043(6) 0.008(5) -0.009(5) -0.003(5)
C8 0.051(7) 0.038(5) 0.050(6) -0.003(5) 0.014(6) -0.005(5)
C14 0.059(7) 0.052(6) 0.051(6) -0.004(6) 0.002(6) -0.007(6)
C6 0.060(7) 0.050(6) 0.039(5) -0.003(5) 0.004(6) 0.015(7)
C20 0.066(8) 0.037(5) 0.052(6) -0.003(5) 0.001(7) -0.001(6)
C13 0.058(8) 0.041(5) 0.050(6) -0.004(4) 0.008(6) 0.003(6)
C7 0.067(8) 0.034(4) 0.054(6) -0.003(5) 0.002(8) 0.008(5)
C16 0.051(8) 0.044(6) 0.073(8) -0.005(6) -0.003(6) 0.005(5)
C2 0.067(9) 0.044(6) 0.081(9) -0.014(6) 0.002(8) 0.000(6)
C12 0.066(9) 0.046(6) 0.054(7) -0.008(5) 0.002(7) 0.000(6)
C9 0.066(9) 0.050(6) 0.056(7) 0.011(6) 0.008(7) 0.001(6)
C4 0.063(8) 0.068(7) 0.054(7) 0.002(6) -0.008(7) 0.010(9)
C19 0.066(8) 0.043(5) 0.063(8) 0.007(5) -0.004(8) -0.011(6)
C11 0.065(9) 0.041(6) 0.081(9) -0.006(6) 0.007(8) -0.013(6)
C17 0.065(9) 0.055(7) 0.078(8) 0.003(6) 0.003(8) 0.016(7)
C5 0.072(10) 0.058(7) 0.065(8) 0.003(6) 0.007(8) 0.006(8)
C18 0.089(10) 0.044(6) 0.064(7) 0.010(5) -0.008(9) -0.002(8)
C3 0.049(7) 0.064(8) 0.063(7) -0.024(6) -0.006(6) 0.006(6)
C10 0.084(10) 0.046(6) 0.063(8) 0.004(6) -0.002(8) -0.013(7)

loop_
_atom_type_symbol
_atom_type_description
_atom_type_scat_dispersion_real
_atom_type_scat_dispersion_imag
_atom_type_scat_source
C C 0.0033 0.0016 'International Tables Vol C Tables 4.2.6.8 and 6.1.1.4'
H H 0.0000 0.0000 'International Tables Vol C Tables 4.2.6.8 and 6.1.1.4'
N N 0.0061 0.0033 'International Tables Vol C Tables 4.2.6.8 and 6.1.1.4'
O O 0.0106 0.0060 'International Tables Vol C Tables 4.2.6.8 and 6.1.1.4'
Pd Pd -0.9988 1.0072 'International Tables Vol C Tables 4.2.6.8 and 6.1.1.4'

loop_
_geom_angle_atom_site_label_1
_geom_angle_atom_site_label_2
_geom_angle_atom_site_label_3
_geom_angle
_geom_angle_site_symmetry_1
_geom_angle_site_symmetry_3
_geom_angle_publ_flag
O2 Pd1 O1 87.1(3) . . ?
N1 Pd1 O2 178.3(5) . . ?
N1 Pd1 O1 93.7(4) . . ?
N2 Pd1 O2 94.6(4) . . ?
N2 Pd1 O1 178.3(3) . . ?
N2 Pd1 N1 84.6(4) . . ?
C20 O2 Pd1 123.9(7) . . ?
C1 O1 Pd1 124.4(7) . . ?
C8 N1 Pd1 111.2(7) . . ?
C7 N1 Pd1 124.3(8) . . ?
C7 N1 C8 124.1(9) . . ?
C14 N2 Pd1 125.2(7) . . ?
C14 N2 C13 122.4(11) . . ?
C13 N2 Pd1 112.3(8) . . ?
O1 C1 C6 124.8(10) . . ?
O1 C1 C2 116.6(10) . . ?
C2 C1 C6 118.7(10) . . ?
C20 C15 C14 122.5(10) . . ?
C16 C15 C14 115.7(10) . . ?
C16 C15 C20 121.8(10) . . ?
C13 C8 N1 117.0(9) . . ?
C13 C8 C9 119.3(11) . . ?
C9 C8 N1 123.6(11) . . ?
N2 C14 C15 125.9(10) . . ?
N2 C14 H14 117.0 . . ?
C15 C14 H14 117.0 . . ?
C7 C6 C1 125.1(10) . . ?
C7 C6 C5 118.0(11) . . ?
C5 C6 C1 116.9(11) . . ?
O2 C20 C15 127.7(10) . . ?
O2 C20 C19 117.7(11) . . ?
C15 C20 C19 114.6(11) . . ?
C8 C13 N2 114.8(11) . . ?
C8 C13 C12 120.0(10) . . ?
C12 C13 N2 125.2(11) . . ?
N1 C7 C6 127.2(10) . . ?
N1 C7 H7 116.4 . . ?
C6 C7 H7 116.4 . . ?
C15 C16 H16 119.4 . . ?
C15 C16 C17 121.2(12) . . ?
C17 C16 H16 119.4 . . ?
C1 C2 H2 118.9 . . ?
C3 C2 C1 122.1(11) . . ?
C3 C2 H2 118.9 . . ?
C13 C12 H12 120.5 . . ?
C11 C12 C13 119.0(12) . . ?
C11 C12 H12 120.5 . . ?
C8 C9 H9 120.6 . . ?
C10 C9 C8 118.7(12) . . ?
C10 C9 H9 120.6 . . ?
C5 C4 H4 120.7 . . ?
C5 C4 C3 118.6(11) . . ?
C3 C4 H4 120.7 . . ?
C20 C19 H19 118.4 . . ?
C18 C19 C20 123.2(12) . . ?
C18 C19 H19 118.4 . . ?
C12 C11 H11 118.9 . . ?
C10 C11 C12 122.2(12) . . ?
C10 C11 H11 118.9 . . ?
C16 C17 H17 121.0 . . ?
C16 C17 C18 118.1(12) . . ?
C18 C17 H17 121.0 . . ?
C6 C5 H5 117.9 . . ?
C4 C5 C6 124.2(12) . . ?
C4 C5 H5 117.9 . . ?
C19 C18 C17 121.2(11) . . ?
C19 C18 H18 119.4 . . ?
C17 C18 H18 119.4 . . ?
C2 C3 C4 119.4(11) . . ?
C2 C3 H3 120.3 . . ?
C4 C3 H3 120.3 . . ?
C9 C10 H10 119.6 . . ?
C11 C10 C9 120.7(11) . . ?
C11 C10 H10 119.6 . . ?

loop_
_geom_bond_atom_site_label_1
_geom_bond_atom_site_label_2
_geom_bond_distance
_geom_bond_site_symmetry_2
_geom_bond_publ_flag
Pd1 O2 1.978(7) . ?
Pd1 O1 1.993(9) . ?
Pd1 N1 1.968(8) . ?
Pd1 N2 1.949(10) . ?
O2 C20 1.285(14) . ?
O1 C1 1.310(12) . ?
N1 C8 1.428(14) . ?
N1 C7 1.280(14) . ?
N2 C14 1.294(14) . ?
N2 C13 1.444(13) . ?
C1 C6 1.419(15) . ?
C1 C2 1.410(16) . ?
C15 C14 1.459(15) . ?
C15 C20 1.417(16) . ?
C15 C16 1.384(15) . ?
C8 C13 1.383(15) . ?
C8 C9 1.416(14) . ?
C14 H14 0.9300 . ?
C6 C7 1.404(16) . ?
C6 C5 1.411(16) . ?
C20 C19 1.436(14) . ?
C13 C12 1.400(16) . ?
C7 H7 0.9300 . ?
C16 H16 0.9300 . ?
C16 C17 1.389(15) . ?
C2 H2 0.9300 . ?
C2 C3 1.388(16) . ?
C12 H12 0.9300 . ?
C12 C11 1.366(15) . ?
C9 H9 0.9300 . ?
C9 C10 1.386(17) . ?
C4 H4 0.9300 . ?
C4 C5 1.364(17) . ?
C4 C3 1.401(16) . ?
C19 H19 0.9300 . ?
C19 C18 1.339(16) . ?
C11 H11 0.9300 . ?
C11 C10 1.340(17) . ?
C17 H17 0.9300 . ?
C17 C18 1.398(18) . ?
C5 H5 0.9300 . ?
C18 H18 0.9300 . ?
C3 H3 0.9300 . ?
C10 H10 0.9300 . ?
